data_7055569
loop_
_publ_author_name
'Molitor, Sebastian'
'Mahler, Christoph'
'Gessner, Viktoria H.'

_publ_section_title
;
 Synthesis and Solid-State Structures of Gold(I) Complexes of Diphosphines
;
_journal_name_full 'New J. Chem.'
_journal_paper_doi 10.1039/C6NJ00786D
_journal_year 2016
_chemical_formula_sum 'C32 H40 Au2 Cl2 N4 P2'
_chemical_formula_weight 1007.45
_space_group_crystal_system triclinic
_space_group_IT_number 2
_space_group_name_Hall '-P 1'
_space_group_name_H-M_alt 'P -1'
_symmetry_space_group_name_Hall '-P 1'
_symmetry_space_group_name_H-M 'P -1'
_atom_sites_solution_hydrogens geom
_audit_creation_method SHELXL-2014/7
_audit_update_record
;
2016-03-10 deposited with the CCDC.
2016-05-16 downloaded from the CCDC.
;
_cell_angle_alpha 94.108(2)
_cell_angle_beta 90.027(2)
_cell_angle_gamma 92.970(2)
_cell_formula_units_Z 4
_cell_length_a 11.4972(5)
_cell_length_b 15.3421(7)
_cell_length_c 21.1914(10)
_cell_measurement_reflns_used 3426
_cell_measurement_temperature 100(2)
_cell_measurement_theta_max 42.081
_cell_measurement_theta_min 4.662
_cell_volume 3723.3(3)
_computing_cell_refinement 'Saint+ ver. 7.68A (Bruker AXS)'
_computing_data_collection 'APEX2 ver. 2014.9 (Bruker AXS)'
_computing_data_reduction 'Saint+ ver. 7.68A (Bruker AXS)'
_computing_molecular_graphics 'ShelXLe (Huebschle et all, 2011)'
_computing_publication_material 'SHELXL-2014/6 (Sheldrick, 2014)'
_computing_structure_refinement 'SHELXL-2014/7 (Sheldrick, 2014)'
_computing_structure_solution 'SHELXT 2014/4 (Sheldrick, 2014)'
_diffrn_ambient_temperature 100(2)
_diffrn_measured_fraction_theta_full 0.997
_diffrn_measured_fraction_theta_max 0.997
_diffrn_measurement_device_type 'Bruker APEX-CCD'
_diffrn_measurement_method omega-scans
_diffrn_radiation_type MoK\a
_diffrn_radiation_wavelength 0.71073
_diffrn_reflns_av_R_equivalents 0.0936
_diffrn_reflns_av_unetI/netI 0.1127
_diffrn_reflns_Laue_measured_fraction_full 0.997
_diffrn_reflns_Laue_measured_fraction_max 0.997
_diffrn_reflns_limit_h_max 13
_diffrn_reflns_limit_h_min -13
_diffrn_reflns_limit_k_max 18
_diffrn_reflns_limit_k_min -18
_diffrn_reflns_limit_l_max 25
_diffrn_reflns_limit_l_min -25
_diffrn_reflns_number 41029
_diffrn_reflns_point_group_measured_fraction_full 0.997
_diffrn_reflns_point_group_measured_fraction_max 0.997
_diffrn_reflns_theta_full 25.000
_diffrn_reflns_theta_max 25.000
_diffrn_reflns_theta_min 1.332
_diffrn_source 'fine-focus sealed tube'
_exptl_absorpt_coefficient_mu 8.127
_exptl_absorpt_correction_T_max 0.7454
_exptl_absorpt_correction_T_min 0.6865
_exptl_absorpt_correction_type empirical
_exptl_absorpt_process_details 'Sadabs 2008 (Bruker AXS, 2008)'
_exptl_crystal_colour yellow
_exptl_crystal_density_diffrn 1.797
_exptl_crystal_description plate
_exptl_crystal_F_000 1928
_exptl_crystal_size_max 0.260
_exptl_crystal_size_mid 0.140
_exptl_crystal_size_min 0.030
_refine_diff_density_max 1.094
_refine_diff_density_min -1.208
_refine_diff_density_rms 0.215
_refine_ls_extinction_method none
_refine_ls_goodness_of_fit_ref 1.055
_refine_ls_hydrogen_treatment constr
_refine_ls_matrix_type full
_refine_ls_number_parameters 767
_refine_ls_number_reflns 13083
_refine_ls_number_restraints 0
_refine_ls_restrained_S_all 1.055
_refine_ls_R_factor_all 0.0918
_refine_ls_R_factor_gt 0.0488
_refine_ls_shift/su_max 0.001
_refine_ls_shift/su_mean 0.000
_refine_ls_structure_factor_coef Fsqd
_refine_ls_weighting_details 'w=1/[\s^2^(Fo^2^)+(0.0121P)^2^+0.1000P] where P=(Fo^2^+2Fc^2^)/3'
_refine_ls_weighting_scheme calc
_refine_ls_wR_factor_gt 0.0790
_refine_ls_wR_factor_ref 0.0911
_reflns_Friedel_coverage 0.000
_reflns_number_gt 8405
_reflns_number_total 13083
_reflns_threshold_expression 'I > 2\s(I)'
_cod_data_source_file c6nj00786d2.cif
_cod_data_source_block platon_sq
_cod_database_code 7055569
_shelx_shelxl_version_number 2014/7
_shelx_space_group_comment
;
The symmetry employed for this shelxl refinement is uniquely defined
by the following loop, which should always be used as a source of
symmetry information in preference to the above space-group names.
They are only intended as comments.
;
_shelx_estimated_absorpt_t_min 0.226
_shelx_estimated_absorpt_t_max 0.793

loop_
_space_group_symop_operation_xyz
'x, y, z'
'-x, -y, -z'

loop_
_atom_site_label
_atom_site_type_symbol
_atom_site_fract_x
_atom_site_fract_y
_atom_site_fract_z
_atom_site_U_iso_or_equiv
_atom_site_adp_type
_atom_site_occupancy
_atom_site_site_symmetry_order
_atom_site_calc_flag
_atom_site_refinement_flags_posn
_atom_site_refinement_flags_adp
Au1 Au 1.12671(4) 0.23858(3) 0.32925(2) 0.02955(13) Uani 1 1 d . .
Au2 Au 0.74851(4) 0.23669(3) 0.15080(2) 0.02416(12) Uani 1 1 d . .
Au3 Au 1.32982(4) 0.27734(3) -0.14850(2) 0.02264(12) Uani 1 1 d . .
Au4 Au 1.66269(4) 0.25565(3) -0.34615(2) 0.02724(12) Uani 1 1 d . .
Cl1 Cl 1.3024(3) 0.2714(2) 0.38042(17) 0.0500(10) Uani 1 1 d . .
Cl2 Cl 0.5726(2) 0.21324(18) 0.09925(15) 0.0352(8) Uani 1 1 d . .
Cl3 Cl 1.1667(2) 0.30421(18) -0.08973(14) 0.0317(7) Uani 1 1 d . .
Cl4 Cl 1.8302(3) 0.2085(2) -0.39283(16) 0.0467(9) Uani 1 1 d . .
P1 P 0.9568(3) 0.19793(18) 0.28279(14) 0.0238(7) Uani 1 1 d . .
P2 P 0.9186(2) 0.27398(18) 0.19946(14) 0.0235(7) Uani 1 1 d . .
P3 P 1.4881(2) 0.24082(18) -0.20353(14) 0.0216(7) Uani 1 1 d . .
P4 P 1.5038(2) 0.30184(18) -0.29643(14) 0.0234(7) Uani 1 1 d . .
N1 N 0.9283(8) 0.1018(6) 0.3928(4) 0.033(3) Uani 1 1 d . .
N2 N 1.1610(8) 0.0778(6) 0.2467(5) 0.034(3) Uani 1 1 d . .
N3 N 0.9141(8) 0.4176(6) 0.1180(5) 0.031(2) Uani 1 1 d . .
N4 N 0.9354(8) 0.1777(6) 0.0668(4) 0.029(2) Uani 1 1 d . .
N5 N 1.4995(7) 0.1143(5) -0.1071(4) 0.023(2) Uani 1 1 d . .
N6 N 1.5446(7) 0.3813(5) -0.0957(4) 0.022(2) Uani 1 1 d . .
N7 N 1.7034(8) 0.4424(5) -0.3099(4) 0.026(2) Uani 1 1 d . .
N8 N 1.4471(8) 0.3746(6) -0.4094(4) 0.035(3) Uani 1 1 d . .
C1 C 0.8266(9) 0.2025(6) 0.3327(5) 0.022(3) Uani 1 1 d . .
C2 C 0.7309(9) 0.2520(7) 0.3217(5) 0.029(2) Uani 1 1 d . .
H2 H 0.7310 0.2862 0.2861 0.035 Uiso 1 1 calc R U
C3 C 0.6369(10) 0.2518(7) 0.3614(5) 0.029(2) Uani 1 1 d . .
H3 H 0.5729 0.2867 0.3542 0.035 Uiso 1 1 calc R U
C4 C 0.6370(11) 0.2000(7) 0.4119(6) 0.044(4) Uani 1 1 d . .
H4 H 0.5713 0.1976 0.4390 0.053 Uiso 1 1 calc R U
C5 C 0.7327(11) 0.1513(7) 0.4234(6) 0.039(3) Uani 1 1 d . .
H5 H 0.7330 0.1175 0.4593 0.047 Uiso 1 1 calc R U
C6 C 0.8269(10) 0.1515(6) 0.3833(5) 0.029(3) Uani 1 1 d . .
C7 C 0.8998(10) 0.0067(7) 0.3897(6) 0.042(3) Uani 1 1 d . .
H7A H 0.8417 -0.0088 0.3564 0.063 Uiso 1 1 calc R U
H7B H 0.8684 -0.0094 0.4305 0.063 Uiso 1 1 calc R U
H7C H 0.9704 -0.0248 0.3802 0.063 Uiso 1 1 calc R U
C8 C 0.9916(10) 0.1276(8) 0.4509(5) 0.045(4) Uani 1 1 d . .
H8A H 1.0257 0.1872 0.4489 0.068 Uiso 1 1 calc R U
H8B H 1.0538 0.0874 0.4562 0.068 Uiso 1 1 calc R U
H8C H 0.9382 0.1256 0.4868 0.068 Uiso 1 1 calc R U
C9 C 0.9471(9) 0.0878(6) 0.2446(5) 0.024(3) Uani 1 1 d . .
C10 C 0.8369(9) 0.0484(7) 0.2296(5) 0.027(3) Uani 1 1 d . .
H10 H 0.7692 0.0800 0.2382 0.033 Uiso 1 1 calc R U
C11 C 0.8263(10) -0.0366(7) 0.2023(5) 0.030(3) Uani 1 1 d . .
H11 H 0.7509 -0.0627 0.1933 0.036 Uiso 1 1 calc R U
C12 C 0.9207(11) -0.0831(8) 0.1882(6) 0.047(4) Uani 1 1 d . .
H12 H 0.9116 -0.1413 0.1696 0.056 Uiso 1 1 calc R U
C13 C 1.0307(10) -0.0451(7) 0.2012(6) 0.046(4) Uani 1 1 d . .
H13 H 1.0970 -0.0774 0.1904 0.055 Uiso 1 1 calc R U
C14 C 1.0467(10) 0.0408(7) 0.2301(6) 0.032(3) Uani 1 1 d . .
C15 C 1.2119(10) 0.0363(8) 0.2984(6) 0.045(4) Uani 1 1 d . .
H15A H 1.2283 -0.0242 0.2845 0.068 Uiso 1 1 calc R U
H15B H 1.1573 0.0362 0.3339 0.068 Uiso 1 1 calc R U
H15C H 1.2845 0.0685 0.3119 0.068 Uiso 1 1 calc R U
C16 C 1.2376(10) 0.0815(8) 0.1928(6) 0.048(4) Uani 1 1 d . .
H16A H 1.2698 0.0241 0.1834 0.072 Uiso 1 1 calc R U
H16B H 1.3013 0.1254 0.2024 0.072 Uiso 1 1 calc R U
H16C H 1.1938 0.0974 0.1560 0.072 Uiso 1 1 calc R U
C17 C 0.9267(9) 0.3871(6) 0.2303(5) 0.022(3) Uani 1 1 d . .
C18 C 0.9260(8) 0.4177(6) 0.2946(5) 0.022(3) Uani 1 1 d . .
H18 H 0.9327 0.3767 0.3257 0.026 Uiso 1 1 calc R U
C19 C 0.9161(8) 0.5050(7) 0.3142(5) 0.024(3) Uani 1 1 d . .
H19 H 0.9170 0.5240 0.3579 0.029 Uiso 1 1 calc R U
C20 C 0.9045(9) 0.5652(7) 0.2673(5) 0.029(3) Uani 1 1 d . .
H20 H 0.8958 0.6253 0.2795 0.034 Uiso 1 1 calc R U
C21 C 0.9059(8) 0.5375(8) 0.2044(6) 0.031(3) Uani 1 1 d . .
H21 H 0.9006 0.5792 0.1736 0.037 Uiso 1 1 calc R U
C22 C 0.9148(9) 0.4494(7) 0.1846(5) 0.025(3) Uani 1 1 d . .
C23 C 0.8049(10) 0.4369(7) 0.0854(5) 0.040(3) Uani 1 1 d . .
H23A H 0.8030 0.5001 0.0814 0.059 Uiso 1 1 calc R U
H23B H 0.7377 0.4171 0.1100 0.059 Uiso 1 1 calc R U
H23C H 0.8020 0.4062 0.0432 0.059 Uiso 1 1 calc R U
C24 C 1.0185(9) 0.4458(7) 0.0831(5) 0.033(3) Uani 1 1 d . .
H24A H 1.0225 0.4103 0.0429 0.049 Uiso 1 1 calc R U
H24B H 1.0882 0.4382 0.1084 0.049 Uiso 1 1 calc R U
H24C H 1.0144 0.5075 0.0747 0.049 Uiso 1 1 calc R U
C25 C 1.0486(9) 0.2587(6) 0.1530(5) 0.022(3) Uani 1 1 d . .
C26 C 1.1558(10) 0.2972(7) 0.1759(6) 0.030(3) Uani 1 1 d . .
H26 H 1.1596 0.3259 0.2171 0.036 Uiso 1 1 calc R U
C27 C 1.2556(10) 0.2940(8) 0.1395(6) 0.037(3) Uani 1 1 d . .
H27 H 1.3269 0.3211 0.1554 0.044 Uiso 1 1 calc R U
C28 C 1.2505(10) 0.2507(7) 0.0793(5) 0.032(3) Uani 1 1 d . .
H28 H 1.3191 0.2468 0.0545 0.038 Uiso 1 1 calc R U
C29 C 1.1475(10) 0.2139(8) 0.0561(6) 0.035(3) Uani 1 1 d . .
H29 H 1.1449 0.1857 0.0146 0.043 Uiso 1 1 calc R U
C30 C 1.0464(10) 0.2167(7) 0.0914(5) 0.028(3) Uani 1 1 d . .
C31 C 0.9296(12) 0.0821(7) 0.0662(6) 0.056(4) Uani 1 1 d . .
H31A H 0.8491 0.0597 0.0584 0.085 Uiso 1 1 calc R U
H31B H 0.9560 0.0645 0.1072 0.085 Uiso 1 1 calc R U
H31C H 0.9799 0.0581 0.0327 0.085 Uiso 1 1 calc R U
C32 C 0.9042(10) 0.2072(8) 0.0048(6) 0.042(3) Uani 1 1 d . .
H32A H 0.9557 0.1818 -0.0276 0.063 Uiso 1 1 calc R U
H32B H 0.9130 0.2712 0.0061 0.063 Uiso 1 1 calc R U
H32C H 0.8232 0.1883 -0.0053 0.063 Uiso 1 1 calc R U
C33 C 1.4891(9) 0.1242(6) -0.2212(5) 0.019(3) Uani 1 1 d . .
C34 C 1.4804(8) 0.0834(7) -0.2823(5) 0.025(3) Uani 1 1 d . .
H34 H 1.4826 0.1185 -0.3175 0.030 Uiso 1 1 calc R U
C35 C 1.4685(9) -0.0075(7) -0.2931(6) 0.028(3) Uani 1 1 d . .
H35 H 1.4604 -0.0339 -0.3349 0.034 Uiso 1 1 calc R U
C36 C 1.4687(9) -0.0585(7) -0.2413(6) 0.030(3) Uani 1 1 d . .
H36 H 1.4621 -0.1205 -0.2479 0.036 Uiso 1 1 calc R U
C37 C 1.4785(9) -0.0199(6) -0.1802(6) 0.030(3) Uani 1 1 d . .
H37 H 1.4771 -0.0551 -0.1450 0.036 Uiso 1 1 calc R U
C38 C 1.4906(9) 0.0719(6) -0.1707(5) 0.024(3) Uani 1 1 d . .
C39 C 1.4022(10) 0.0918(7) -0.0669(5) 0.031(3) Uani 1 1 d . .
H39A H 1.3291 0.1027 -0.0881 0.047 Uiso 1 1 calc R U
H39B H 1.4085 0.1277 -0.0268 0.047 Uiso 1 1 calc R U
H39C H 1.4031 0.0298 -0.0586 0.047 Uiso 1 1 calc R U
C40 C 1.6117(9) 0.0986(7) -0.0762(5) 0.030(3) Uani 1 1 d . .
H40A H 1.6764 0.1182 -0.1027 0.045 Uiso 1 1 calc R U
H40B H 1.6161 0.0360 -0.0708 0.045 Uiso 1 1 calc R U
H40C H 1.6166 0.1313 -0.0348 0.045 Uiso 1 1 calc R U
C41 C 1.6310(9) 0.2722(6) -0.1703(5) 0.018(2) Uani 1 1 d . .
C42 C 1.7288(9) 0.2306(7) -0.1953(6) 0.031(3) Uani 1 1 d . .
H42 H 1.7191 0.1846 -0.2276 0.037 Uiso 1 1 calc R U
C43 C 1.8396(9) 0.2569(7) -0.1726(6) 0.029(3) Uani 1 1 d . .
H43 H 1.9060 0.2301 -0.1902 0.035 Uiso 1 1 calc R U
C44 C 1.8531(10) 0.3232(7) -0.1235(5) 0.029(3) Uani 1 1 d . .
H44 H 1.9285 0.3398 -0.1070 0.035 Uiso 1 1 calc R U
C45 C 1.7573(9) 0.3645(6) -0.0990(6) 0.028(3) Uani 1 1 d . .
H45 H 1.7674 0.4096 -0.0661 0.034 Uiso 1 1 calc R U
C46 C 1.6436(9) 0.3400(7) -0.1228(5) 0.025(3) Uani 1 1 d . .
C47 C 1.5160(9) 0.3499(7) -0.0345(5) 0.035(3) Uani 1 1 d . .
H47A H 1.4430 0.3741 -0.0195 0.052 Uiso 1 1 calc R U
H47B H 1.5786 0.3684 -0.0044 0.052 Uiso 1 1 calc R U
H47C H 1.5070 0.2859 -0.0383 0.052 Uiso 1 1 calc R U
C48 C 1.5556(9) 0.4779(7) -0.0942(5) 0.035(3) Uani 1 1 d . .
H48A H 1.5811 0.4957 -0.1357 0.053 Uiso 1 1 calc R U
H48B H 1.6131 0.5000 -0.0620 0.053 Uiso 1 1 calc R U
H48C H 1.4801 0.5019 -0.0839 0.053 Uiso 1 1 calc R U
C49 C 1.5045(9) 0.4176(6) -0.2724(5) 0.021(3) Uani 1 1 d . .
C50 C 1.4029(10) 0.4517(7) -0.2456(5) 0.028(3) Uani 1 1 d . .
H50 H 1.3395 0.4130 -0.2356 0.034 Uiso 1 1 calc R U
C51 C 1.3942(9) 0.5413(7) -0.2338(5) 0.029(3) Uani 1 1 d . .
H51 H 1.3251 0.5639 -0.2161 0.035 Uiso 1 1 calc R U
C52 C 1.4885(10) 0.5980(7) -0.2481(5) 0.034(3) Uani 1 1 d . .
H52 H 1.4821 0.6594 -0.2412 0.040 Uiso 1 1 calc R U
C53 C 1.5882(10) 0.5665(7) -0.2714(6) 0.034(3) Uani 1 1 d . .
H53 H 1.6521 0.6059 -0.2794 0.041 Uiso 1 1 calc R U
C54 C 1.5990(9) 0.4748(6) -0.2844(5) 0.021(3) Uani 1 1 d . .
C55 C 1.7926(9) 0.4363(7) -0.2613(6) 0.037(3) Uani 1 1 d . .
H55A H 1.8547 0.4003 -0.2785 0.055 Uiso 1 1 calc R U
H55B H 1.7575 0.4096 -0.2247 0.055 Uiso 1 1 calc R U
H55C H 1.8253 0.4951 -0.2481 0.055 Uiso 1 1 calc R U
C56 C 1.7533(11) 0.4863(8) -0.3639(6) 0.053(4) Uani 1 1 d . .
H56A H 1.8123 0.4502 -0.3844 0.080 Uiso 1 1 calc R U
H56B H 1.7893 0.5433 -0.3489 0.080 Uiso 1 1 calc R U
H56C H 1.6914 0.4947 -0.3944 0.080 Uiso 1 1 calc R U
C57 C 1.3612(9) 0.2791(7) -0.3350(5) 0.024(3) Uani 1 1 d . .
C58 C 1.2708(10) 0.2252(6) -0.3130(6) 0.032(3) Uani 1 1 d . .
H58 H 1.2810 0.1949 -0.2760 0.038 Uiso 1 1 calc R U
C59 C 1.1657(10) 0.2166(7) -0.3457(5) 0.029(3) Uani 1 1 d . .
H59 H 1.1024 0.1823 -0.3301 0.035 Uiso 1 1 calc R U
C60 C 1.1527(10) 0.2581(7) -0.4015(6) 0.036(3) Uani 1 1 d . .
H60 H 1.0811 0.2506 -0.4241 0.043 Uiso 1 1 calc R U
C61 C 1.2413(10) 0.3091(7) -0.4240(6) 0.039(3) Uani 1 1 d . .
H61 H 1.2316 0.3371 -0.4621 0.047 Uiso 1 1 calc R U
C62 C 1.3469(10) 0.3201(7) -0.3906(5) 0.031(3) Uani 1 1 d . .
C63 C 1.4147(11) 0.4655(7) -0.4192(6) 0.050(4) Uani 1 1 d . .
H63A H 1.4855 0.5029 -0.4240 0.076 Uiso 1 1 calc R U
H63B H 1.3705 0.4883 -0.3827 0.076 Uiso 1 1 calc R U
H63C H 1.3667 0.4652 -0.4575 0.076 Uiso 1 1 calc R U
C64 C 1.5016(10) 0.3366(8) -0.4672(5) 0.046(4) Uani 1 1 d . .
H64A H 1.4459 0.3342 -0.5024 0.068 Uiso 1 1 calc R U
H64B H 1.5245 0.2773 -0.4604 0.068 Uiso 1 1 calc R U
H64C H 1.5707 0.3730 -0.4773 0.068 Uiso 1 1 calc R U

loop_
_atom_site_aniso_label
_atom_site_aniso_U_11
_atom_site_aniso_U_22
_atom_site_aniso_U_33
_atom_site_aniso_U_23
_atom_site_aniso_U_13
_atom_site_aniso_U_12
Au1 0.0308(3) 0.0265(3) 0.0309(3) 0.0051(2) -0.0071(2) -0.0069(2)
Au2 0.0229(2) 0.0234(2) 0.0258(3) 0.0021(2) -0.0020(2) -0.0033(2)
Au3 0.0200(2) 0.0230(2) 0.0248(3) 0.0021(2) 0.0011(2) -0.0002(2)
Au4 0.0238(3) 0.0294(3) 0.0279(3) 0.0000(2) 0.0033(2) -0.0009(2)
Cl1 0.041(2) 0.052(2) 0.056(3) 0.0183(18) -0.0257(18) -0.0219(17)
Cl2 0.0287(17) 0.0361(17) 0.041(2) 0.0082(15) -0.0121(15) -0.0078(14)
Cl3 0.0223(15) 0.0347(17) 0.040(2) 0.0098(15) 0.0083(14) 0.0091(13)
Cl4 0.0370(19) 0.058(2) 0.046(2) 0.0013(18) 0.0150(17) 0.0118(17)
P1 0.0289(18) 0.0187(15) 0.0238(18) 0.0033(13) 0.0009(15) -0.0021(14)
P2 0.0224(16) 0.0224(16) 0.0249(19) -0.0006(14) 0.0003(14) -0.0036(13)
P3 0.0215(16) 0.0197(15) 0.0236(18) 0.0016(13) -0.0005(14) -0.0006(13)
P4 0.0221(17) 0.0224(16) 0.0252(19) 0.0017(14) -0.0007(14) -0.0033(13)
N1 0.045(7) 0.028(6) 0.027(6) 0.009(5) -0.003(5) 0.002(5)
N2 0.036(6) 0.025(5) 0.039(7) -0.005(5) -0.013(5) -0.001(5)
N3 0.024(6) 0.035(6) 0.033(7) 0.005(5) 0.005(5) -0.007(5)
N4 0.030(6) 0.033(6) 0.023(6) -0.003(5) -0.002(5) -0.010(5)
N5 0.026(5) 0.027(5) 0.019(6) 0.007(4) -0.001(4) 0.002(4)
N6 0.024(5) 0.019(5) 0.020(6) -0.011(4) -0.002(4) -0.007(4)
N7 0.030(6) 0.019(5) 0.027(6) -0.005(4) 0.011(5) 0.006(4)
N8 0.038(6) 0.039(6) 0.027(6) 0.007(5) 0.003(5) -0.012(5)
C1 0.029(7) 0.011(5) 0.024(7) -0.008(5) 0.007(5) -0.004(5)
C2 0.031(5) 0.026(4) 0.030(6) 0.008(4) 0.008(4) -0.009(4)
C3 0.031(5) 0.026(4) 0.030(6) 0.008(4) 0.008(4) -0.009(4)
C4 0.050(9) 0.030(7) 0.051(9) -0.005(7) 0.035(7) 0.000(7)
C5 0.061(9) 0.023(7) 0.034(8) 0.005(6) 0.009(7) -0.003(7)
C6 0.046(8) 0.010(6) 0.032(8) 0.003(5) 0.014(6) -0.002(6)
C7 0.049(9) 0.027(7) 0.050(9) 0.007(6) -0.006(7) 0.001(6)
C8 0.054(9) 0.058(9) 0.023(8) 0.013(7) -0.011(7) -0.021(7)
C9 0.030(7) 0.019(6) 0.024(7) 0.004(5) 0.008(6) -0.001(5)
C10 0.021(6) 0.037(7) 0.024(7) 0.006(6) 0.001(5) 0.003(6)
C11 0.028(7) 0.028(7) 0.034(8) 0.002(6) -0.011(6) -0.014(6)
C12 0.044(9) 0.035(8) 0.060(10) 0.000(7) -0.004(8) 0.001(7)
C13 0.025(7) 0.027(7) 0.083(12) -0.015(7) -0.001(7) 0.010(6)
C14 0.025(7) 0.029(7) 0.040(8) -0.005(6) 0.005(6) -0.003(6)
C15 0.042(8) 0.053(9) 0.038(9) -0.003(7) -0.004(7) -0.020(7)
C16 0.041(8) 0.050(9) 0.054(10) 0.000(7) 0.008(7) 0.007(7)
C17 0.022(6) 0.014(6) 0.028(7) -0.003(5) -0.002(5) -0.009(5)
C18 0.019(6) 0.021(6) 0.026(7) -0.003(5) 0.001(5) 0.004(5)
C19 0.019(6) 0.029(6) 0.025(7) -0.004(5) 0.001(5) 0.003(5)
C20 0.024(7) 0.032(7) 0.030(8) -0.001(6) -0.004(6) 0.001(6)
C21 0.011(6) 0.049(8) 0.036(8) 0.020(7) 0.008(6) 0.004(6)
C22 0.018(6) 0.029(7) 0.028(7) -0.004(6) 0.000(5) -0.003(5)
C23 0.045(8) 0.051(8) 0.024(8) 0.011(6) -0.011(6) -0.006(7)
C24 0.046(8) 0.036(7) 0.016(7) 0.011(6) 0.006(6) -0.003(6)
C25 0.022(6) 0.021(6) 0.021(7) -0.001(5) 0.011(5) 0.003(5)
C26 0.036(7) 0.022(6) 0.030(8) -0.002(6) -0.004(6) 0.000(6)
C27 0.032(7) 0.051(8) 0.029(8) 0.006(7) -0.003(6) 0.001(7)
C28 0.042(8) 0.028(7) 0.025(8) 0.002(6) 0.013(6) -0.005(6)
C29 0.034(8) 0.046(8) 0.025(8) 0.001(6) 0.010(6) -0.001(6)
C30 0.035(7) 0.025(6) 0.022(7) 0.000(5) -0.004(6) -0.014(6)
C31 0.082(11) 0.027(7) 0.055(10) -0.014(7) -0.002(9) -0.022(7)
C32 0.030(7) 0.056(9) 0.037(9) -0.011(7) -0.007(6) -0.006(7)
C33 0.020(6) 0.011(5) 0.026(7) -0.001(5) -0.003(5) 0.004(5)
C34 0.016(6) 0.022(6) 0.037(8) -0.001(6) 0.001(6) -0.006(5)
C35 0.023(6) 0.028(7) 0.034(8) -0.005(6) -0.005(6) 0.007(6)
C36 0.014(6) 0.026(6) 0.048(9) -0.007(6) -0.009(6) -0.004(5)
C37 0.023(7) 0.017(6) 0.050(9) 0.004(6) -0.001(6) -0.001(5)
C38 0.018(6) 0.020(6) 0.037(8) -0.002(6) 0.006(6) 0.009(5)
C39 0.051(8) 0.024(6) 0.019(7) 0.005(5) 0.001(6) -0.004(6)
C40 0.037(7) 0.029(7) 0.024(7) 0.000(5) -0.004(6) -0.003(6)
C41 0.022(6) 0.021(6) 0.011(6) 0.006(5) -0.008(5) -0.011(5)
C42 0.029(7) 0.016(6) 0.047(9) -0.006(6) 0.004(6) 0.000(5)
C43 0.022(7) 0.025(6) 0.041(8) 0.008(6) -0.001(6) -0.002(5)
C44 0.032(7) 0.025(6) 0.031(8) 0.015(6) -0.002(6) -0.004(6)
C45 0.031(7) 0.011(6) 0.043(8) -0.001(5) -0.005(6) 0.002(5)
C46 0.021(6) 0.022(6) 0.033(8) 0.005(5) 0.000(6) -0.004(5)
C47 0.032(7) 0.042(7) 0.029(8) -0.009(6) 0.005(6) -0.006(6)
C48 0.028(7) 0.041(7) 0.035(8) -0.006(6) 0.008(6) 0.003(6)
C49 0.014(6) 0.024(6) 0.025(7) 0.001(5) -0.006(5) 0.004(5)
C50 0.035(7) 0.027(6) 0.024(7) 0.011(5) -0.003(6) -0.004(6)
C51 0.025(7) 0.035(7) 0.029(8) 0.005(6) 0.005(6) 0.005(6)
C52 0.037(8) 0.033(7) 0.030(8) 0.004(6) -0.002(6) -0.008(6)
C53 0.036(8) 0.017(6) 0.049(9) 0.010(6) 0.001(7) -0.012(6)
C54 0.023(6) 0.011(5) 0.030(7) 0.001(5) -0.009(5) -0.001(5)
C55 0.018(6) 0.039(7) 0.053(9) 0.001(7) -0.002(6) 0.001(6)
C56 0.047(9) 0.068(10) 0.046(10) 0.016(8) 0.012(7) 0.005(8)
C57 0.015(6) 0.023(6) 0.034(8) 0.001(5) 0.012(5) 0.004(5)
C58 0.040(8) 0.019(6) 0.035(8) 0.003(6) 0.003(6) -0.001(6)
C59 0.024(7) 0.032(7) 0.031(8) 0.006(6) 0.001(6) -0.002(6)
C60 0.037(8) 0.038(7) 0.030(8) -0.008(6) 0.004(6) -0.011(6)
C61 0.042(8) 0.047(8) 0.027(8) 0.004(6) -0.013(7) -0.007(7)
C62 0.042(8) 0.029(7) 0.020(7) 0.001(6) -0.004(6) -0.005(6)
C63 0.046(9) 0.043(8) 0.064(11) 0.026(8) 0.004(8) -0.007(7)
C64 0.039(8) 0.077(10) 0.018(8) -0.004(7) -0.010(6) -0.014(7)

loop_
_atom_type_symbol
_atom_type_description
_atom_type_scat_dispersion_real
_atom_type_scat_dispersion_imag
_atom_type_scat_source
C C 0.0033 0.0016 'International Tables Vol C Tables 4.2.6.8 and 6.1.1.4'
H H 0.0000 0.0000 'International Tables Vol C Tables 4.2.6.8 and 6.1.1.4'
N N 0.0061 0.0033 'International Tables Vol C Tables 4.2.6.8 and 6.1.1.4'
P P 0.1023 0.0942 'International Tables Vol C Tables 4.2.6.8 and 6.1.1.4'
Cl Cl 0.1484 0.1585 'International Tables Vol C Tables 4.2.6.8 and 6.1.1.4'
Au Au -2.0133 8.8022 'International Tables Vol C Tables 4.2.6.8 and 6.1.1.4'

loop_
_geom_angle_atom_site_label_1
_geom_angle_atom_site_label_2
_geom_angle_atom_site_label_3
_geom_angle
P1 Au1 Cl1 176.01(11)
P2 Au2 Cl2 174.17(10)
P3 Au3 Cl3 175.68(10)
P4 Au4 Cl4 177.38(12)
C9 P1 C1 104.0(5)
C9 P1 Au1 115.4(4)
C1 P1 Au1 116.9(4)
C9 P1 P2 99.5(4)
C1 P1 P2 105.7(4)
Au1 P1 P2 113.32(14)
C25 P2 C17 106.2(5)
C25 P2 Au2 116.6(4)
C17 P2 Au2 112.0(3)
C25 P2 P1 100.9(4)
C17 P2 P1 104.7(4)
Au2 P2 P1 115.13(14)
C33 P3 C41 105.1(5)
C33 P3 Au3 111.3(3)
C41 P3 Au3 119.0(4)
C33 P3 P4 106.5(4)
C41 P3 P4 99.9(3)
Au3 P3 P4 113.74(14)
C49 P4 C57 103.6(5)
C49 P4 Au4 116.3(4)
C57 P4 Au4 118.9(4)
C49 P4 P3 102.2(4)
C57 P4 P3 105.1(4)
Au4 P4 P3 109.03(14)
C6 N1 C8 114.1(9)
C6 N1 C7 112.3(9)
C8 N1 C7 109.2(9)
C14 N2 C16 112.8(10)
C14 N2 C15 112.3(9)
C16 N2 C15 112.5(10)
C22 N3 C24 114.0(9)
C22 N3 C23 112.1(9)
C24 N3 C23 112.0(9)
C30 N4 C31 112.4(9)
C30 N4 C32 113.3(9)
C31 N4 C32 111.4(9)
C39 N5 C38 113.5(8)
C39 N5 C40 110.7(8)
C38 N5 C40 111.9(8)
C46 N6 C47 111.5(8)
C46 N6 C48 113.1(8)
C47 N6 C48 112.7(8)
C54 N7 C55 112.2(9)
C54 N7 C56 116.6(9)
C55 N7 C56 110.2(9)
C62 N8 C64 111.5(9)
C62 N8 C63 111.7(9)
C64 N8 C63 109.5(10)
C6 C1 C2 120.1(10)
C6 C1 P1 115.1(8)
C2 C1 P1 124.8(8)
C3 C2 C1 121.1(11)
C2 C3 C4 118.6(11)
C3 C4 C5 120.5(11)
C6 C5 C4 120.6(11)
C1 C6 C5 119.0(11)
C1 C6 N1 118.0(10)
C5 C6 N1 123.0(10)
C10 C9 C14 119.1(10)
C10 C9 P1 118.9(8)
C14 C9 P1 122.0(9)
C11 C10 C9 120.3(10)
C12 C11 C10 121.6(11)
C11 C12 C13 119.3(12)
C12 C13 C14 121.6(11)
C9 C14 C13 118.1(10)
C9 C14 N2 120.7(10)
C13 C14 N2 121.2(10)
C18 C17 C22 117.6(9)
C18 C17 P2 126.4(8)
C22 C17 P2 115.3(8)
C19 C18 C17 122.7(10)
C18 C19 C20 118.1(10)
C21 C20 C19 120.5(11)
C20 C21 C22 121.4(11)
C21 C22 C17 119.7(10)
C21 C22 N3 122.7(10)
C17 C22 N3 117.6(9)
C26 C25 C30 117.6(10)
C26 C25 P2 119.3(8)
C30 C25 P2 122.7(8)
C27 C26 C25 121.4(11)
C26 C27 C28 119.4(11)
C29 C28 C27 120.1(11)
C28 C29 C30 121.5(11)
C29 C30 C25 120.0(10)
C29 C30 N4 121.9(10)
C25 C30 N4 118.1(10)
C38 C33 C34 118.2(9)
C38 C33 P3 117.5(8)
C34 C33 P3 124.1(8)
C35 C34 C33 121.9(10)
C36 C35 C34 118.6(11)
C37 C36 C35 120.7(10)
C36 C37 C38 119.5(11)
C33 C38 C37 121.0(11)
C33 C38 N5 118.2(9)
C37 C38 N5 120.7(10)
C46 C41 C42 120.8(10)
C46 C41 P3 120.0(8)
C42 C41 P3 119.1(8)
C43 C42 C41 119.9(10)
C42 C43 C44 119.8(11)
C45 C44 C43 120.4(11)
C44 C45 C46 120.6(11)
C41 C46 C45 118.5(10)
C41 C46 N6 121.4(9)
C45 C46 N6 120.1(10)
C54 C49 C50 119.2(9)
C54 C49 P4 121.9(8)
C50 C49 P4 118.7(8)
C51 C50 C49 120.7(10)
C50 C51 C52 119.3(10)
C53 C52 C51 120.9(11)
C52 C53 C54 120.9(11)
C49 C54 N7 120.6(9)
C49 C54 C53 118.9(10)
N7 C54 C53 120.5(9)
C62 C57 C58 119.8(11)
C62 C57 P4 114.8(8)
C58 C57 P4 125.4(9)
C59 C58 C57 119.2(11)
C58 C59 C60 120.2(11)
C61 C60 C59 120.8(12)
C60 C61 C62 119.6(12)
C57 C62 C61 120.3(11)
C57 C62 N8 115.2(10)
C61 C62 N8 124.5(10)

loop_
_geom_bond_atom_site_label_1
_geom_bond_atom_site_label_2
_geom_bond_distance
Au1 P1 2.226(3)
Au1 Cl1 2.307(3)
Au2 P2 2.239(3)
Au2 Cl2 2.298(3)
Au3 P3 2.236(3)
Au3 Cl3 2.291(3)
Au4 P4 2.231(3)
Au4 Cl4 2.292(3)
P1 C9 1.818(10)
P1 C1 1.835(11)
P1 P2 2.241(4)
P2 C25 1.806(10)
P2 C17 1.808(10)
P3 C33 1.802(9)
P3 C41 1.816(10)
P3 P4 2.243(4)
P4 C49 1.812(10)
P4 C57 1.838(11)
N1 C6 1.448(13)
N1 C8 1.450(13)
N1 C7 1.475(12)
N2 C14 1.437(13)
N2 C16 1.446(14)
N2 C15 1.446(13)
N3 C22 1.460(13)
N3 C24 1.473(12)
N3 C23 1.486(12)
N4 C30 1.460(13)
N4 C31 1.465(12)
N4 C32 1.470(13)
N5 C39 1.450(12)
N5 C38 1.454(13)
N5 C40 1.484(12)
N6 C46 1.432(13)
N6 C47 1.447(12)
N6 C48 1.479(12)
N7 C54 1.416(12)
N7 C55 1.465(13)
N7 C56 1.471(13)
N8 C62 1.460(13)
N8 C64 1.473(13)
N8 C63 1.492(13)
C1 C6 1.372(14)
C1 C2 1.398(14)
C2 C3 1.369(14)
C3 C4 1.378(15)
C4 C5 1.394(15)
C5 C6 1.377(15)
C9 C10 1.401(13)
C9 C14 1.408(14)
C10 C11 1.388(14)
C11 C12 1.351(15)
C12 C13 1.384(15)
C13 C14 1.416(14)
C17 C18 1.408(14)
C17 C22 1.420(14)
C18 C19 1.385(13)
C19 C20 1.414(14)
C20 C21 1.371(15)
C21 C22 1.395(14)
C25 C26 1.408(14)
C25 C30 1.414(14)
C26 C27 1.384(15)
C27 C28 1.396(15)
C28 C29 1.362(14)
C29 C30 1.384(14)
C33 C38 1.384(14)
C33 C34 1.399(14)
C34 C35 1.396(13)
C35 C36 1.395(14)
C36 C37 1.387(15)
C37 C38 1.408(13)
C41 C46 1.396(14)
C41 C42 1.406(14)
C42 C43 1.391(13)
C43 C44 1.405(14)
C44 C45 1.381(14)
C45 C46 1.422(13)
C49 C54 1.396(13)
C49 C50 1.408(14)
C50 C51 1.388(13)
C51 C52 1.402(14)
C52 C53 1.347(14)
C53 C54 1.426(13)
C57 C62 1.389(14)
C57 C58 1.396(14)
C58 C59 1.390(14)
C59 C60 1.393(14)
C60 C61 1.359(15)
C61 C62 1.402(14)
